data_2013674
loop_
_publ_author_name
'Pompetzki, M.'
'Friese, K.'
'Jansen, M.'

_publ_section_title
;
 Twinned \a-LiRb~2~(CF~3~SO~3~)~3~
;
_journal_issue 12
_journal_name_full 'Acta Crystallographica Section C'
_journal_page_first i117
_journal_page_last i119
_journal_paper_doi 10.1107/S0108270103021693
_journal_volume 59
_journal_year 2003
_chemical_formula_iupac 'Li Rb2 (S O3 C F3)3'
_chemical_formula_moiety 'C3 F9 Li O9 Rb2 S3'
_chemical_formula_sum 'C3 F9 Li O9 Rb2 S3'
_chemical_formula_weight 625.12
_chemical_name_common 'Rubidium triflate'
_chemical_name_systematic
;
Lithium dirubidium tris(trifluoromethylsulfonate)
;
_space_group_IT_number 14
_symmetry_cell_setting monoclinic
_symmetry_space_group_name_Hall '-P 2yn'
_symmetry_space_group_name_H-M 'P 1 21/n 1'
_atom_sites_solution_hydrogens geom
_atom_sites_solution_primary direct
_atom_sites_solution_secondary difmap
_cell_angle_alpha 90
_cell_angle_beta 90.480(10)
_cell_angle_gamma 90
_cell_formula_units_Z 4
_cell_length_a 5.3408(9)
_cell_length_b 16.286(2)
_cell_length_c 19.721(3)
_cell_measurement_reflns_used 3752
_cell_measurement_temperature 293(2)
_cell_measurement_theta_max 59.1
_cell_measurement_theta_min 4.8
_cell_volume 1715.3(4)
_computing_cell_refinement SMART
_computing_data_collection 'SMART (Bruker, 1997)'
_computing_data_reduction 'SAINT (Bruker, 1999)'
_computing_molecular_graphics 'DIAMOND (Bergerhoff et al., 1996) and ORTEP-3 for Windows (Farrugia, 1996)'
_computing_publication_material Details?
_computing_structure_refinement 'JANA2000 (Pet\<ri\<cek & Du\<sek, 2000)'
_computing_structure_solution 'SIR97 (Altomare et al., 1997)'
_diffrn_ambient_temperature 293(2)
_diffrn_measured_fraction_theta_full 0.957
_diffrn_measured_fraction_theta_max 0.957
_diffrn_measurement_device_type 'Bruker SMART-APEX CCD area-detector'
_diffrn_measurement_method \w
_diffrn_radiation_monochromator graphite
_diffrn_radiation_source 'fine-focus sealed tube'
_diffrn_radiation_type MoK\a
_diffrn_radiation_wavelength 0.71069
_diffrn_reflns_av_R_equivalents 0.114
_diffrn_reflns_av_sigmaI/netI 0.082
_diffrn_reflns_limit_h_max 7
_diffrn_reflns_limit_h_min -7
_diffrn_reflns_limit_k_max 22
_diffrn_reflns_limit_k_min -22
_diffrn_reflns_limit_l_max 27
_diffrn_reflns_limit_l_min -27
_diffrn_reflns_number 21958
_diffrn_reflns_theta_full 30.14
_diffrn_reflns_theta_max 30.14
_diffrn_reflns_theta_min 1.62
_exptl_absorpt_coefficient_mu 6.20
_exptl_absorpt_correction_T_max 0.155
_exptl_absorpt_correction_T_min 0.062
_exptl_absorpt_correction_type multi-scan
_exptl_absorpt_process_details '(SADABS; Sheldrick, 1998)'
_exptl_crystal_colour colourless
_exptl_crystal_density_diffrn 2.42
_exptl_crystal_density_meas ?
_exptl_crystal_density_method 'not measured'
_exptl_crystal_description irregular
_exptl_crystal_F_000 1184
_exptl_crystal_size_max 0.15
_exptl_crystal_size_mid 0.12
_exptl_crystal_size_min 0.08
_refine_diff_density_max 1.86
_refine_diff_density_min -2.05
_refine_ls_extinction_method none
_refine_ls_goodness_of_fit_ref 4.17
_refine_ls_hydrogen_treatment none
_refine_ls_matrix_type full
_refine_ls_number_parameters 245
_refine_ls_number_reflns 5010
_refine_ls_number_restraints 0
_refine_ls_R_factor_all 0.128
_refine_ls_R_factor_gt 0.068
_refine_ls_shift/su_max 0.0004
_refine_ls_shift/su_mean 0.0001
_refine_ls_structure_factor_coef Fsqd
_refine_ls_weighting_details 'w = 1/[\s^2^(Fo^2^)]'
_refine_ls_weighting_scheme calc
_refine_ls_wR_factor_gt 0.061
_refine_ls_wR_factor_ref 0.061
_reflns_number_gt 2625
_reflns_number_total 5010
_reflns_threshold_expression I>3\s(I)
_cod_data_source_file sk1657.cif
_cod_data_source_block I
_cod_depositor_comments
;
The following automatic conversions were performed:

'_exptl_crystal_density_meas' value 'not measured' was changed to '?'
- the value is perceived as not measured.

Automatic conversion script
Id: cif_fix_values 3008 2015-01-20 13:52:24Z robertas 
;
_cod_original_sg_symbol_H-M 'P 21/n'
_cod_database_code 2013674
_cod_database_fobs_code 2013674

loop_
_symmetry_equiv_pos_site_id
_symmetry_equiv_pos_as_xyz
1 x,y,z
2 1/2-x,1/2+y,1/2-z
3 -x,-y,-z
4 1/2+x,1/2-y,1/2+z

loop_
_atom_site_label
_atom_site_fract_x
_atom_site_fract_y
_atom_site_fract_z
_atom_site_U_iso_or_equiv
_atom_site_adp_type
_atom_site_calc_flag
_atom_site_refinement_flags
_atom_site_occupancy
_atom_site_disorder_assembly
_atom_site_disorder_group
_atom_site_type_symbol
Rb1 0.0264(3) 0.87556(9) 0.01184(7) 0.0367(5) Uani d . 1 . . Rb
Rb2 -0.1026(4) 1.15805(12) -0.22444(9) 0.0654(8) Uani d . 1 . . Rb
S1 0.0316(8) 0.6932(2) -0.13409(19) 0.0310(14) Uani d . 1 . . S
S2 0.5460(8) 0.7516(3) 0.09017(19) 0.0344(15) Uani d . 1 . . S
S3 -0.4912(9) 0.9677(2) -0.10632(18) 0.0320(14) Uani d . 1 . . S
O1 0.180(2) 0.7391(6) -0.0899(5) 0.038(4) Uani d . 1 . . O
O2 0.124(2) 0.6834(7) -0.1986(5) 0.053(4) Uani d . 1 . . O
O3 -0.2256(18) 0.7116(6) -0.1317(5) 0.037(4) Uani d . 1 . . O
O4 0.282(2) 0.7632(7) 0.1033(7) 0.066(6) Uani d . 1 . . O
O5 0.713(2) 0.7910(7) 0.1325(6) 0.044(4) Uani d . 1 . . O
O6 0.6150(19) 0.7502(6) 0.0198(5) 0.049(4) Uani d . 1 . . O
O7 -0.292(2) 1.0237(8) -0.1186(6) 0.066(6) Uani d . 1 . . O
O8 -0.420(2) 0.8854(6) -0.0847(5) 0.054(4) Uani d . 1 . . O
O9 -0.698(2) 0.9992(7) -0.0719(5) 0.052(5) Uani d . 1 . . O
C1 -0.595(4) 0.9478(13) -0.1964(8) 0.061(9) Uani d . 1 . . C
C2 -0.548(4) 1.0889(10) -0.4053(11) 0.068(9) Uani d . 1 . . C
C3 0.577(4) 0.6385(12) 0.1075(9) 0.060(8) Uani d . 1 . . C
F1 -0.679(2) 1.0173(7) -0.2233(6) 0.118(7) Uani d . 1 . . F
F2 -0.426(3) 0.9161(9) -0.2327(6) 0.146(8) Uani d . 1 . . F
F3 -0.791(3) 0.9015(8) -0.1917(6) 0.113(7) Uani d . 1 . . F
F4 -0.780(2) 1.0659(7) -0.4022(7) 0.098(7) Uani d . 1 . . F
F5 -0.468(4) 1.0886(6) -0.4642(5) 0.126(7) Uani d . 1 . . F
F6 -0.412(3) 1.0404(6) -0.3659(6) 0.103(6) Uani d . 1 . . F
F7 0.502(3) 0.6303(6) 0.1696(5) 0.117(6) Uani d . 1 . . F
F8 0.457(3) 0.5964(7) 0.0681(6) 0.110(6) Uani d . 1 . . F
F9 0.8187(19) 0.6242(8) 0.1085(7) 0.114(7) Uani d . 1 . . F
Li1 0.534(5) 0.7604(12) -0.0743(11) 0.027(8) Uani d . 1 . . Li

loop_
_atom_site_aniso_label
_atom_site_aniso_U_11
_atom_site_aniso_U_22
_atom_site_aniso_U_33
_atom_site_aniso_U_12
_atom_site_aniso_U_13
_atom_site_aniso_U_23
_atom_site_aniso_type_symbol
Rb1 0.0342(9) 0.0356(9) 0.0403(9) -0.0022(9) 0.0000(9) -0.0031(8) Rb
Rb2 0.0454(12) 0.1113(18) 0.0393(10) -0.0068(11) -0.0093(10) 0.0037(12) Rb
S1 0.030(3) 0.034(2) 0.029(2) 0.001(2) 0.002(2) -0.0091(17) S
S2 0.031(3) 0.046(3) 0.026(2) 0.003(2) -0.004(2) 0.0054(19) S
S3 0.033(3) 0.026(2) 0.038(2) 0.001(2) -0.001(2) -0.0018(18) S
O1 0.037(8) 0.029(7) 0.048(8) 0.007(5) -0.010(6) -0.026(6) O
O2 0.061(8) 0.061(8) 0.038(7) -0.001(7) 0.013(6) -0.022(6) O
O3 0.025(7) 0.045(8) 0.042(7) 0.001(5) -0.002(6) -0.004(6) O
O4 0.022(8) 0.080(12) 0.096(13) 0.009(6) 0.005(7) 0.002(9) O
O5 0.042(7) 0.042(8) 0.047(8) -0.009(6) -0.008(6) -0.004(7) O
O6 0.067(8) 0.045(7) 0.036(6) -0.029(6) 0.012(7) 0.008(6) O
O7 0.036(8) 0.072(10) 0.091(11) -0.002(7) -0.010(8) -0.019(9) O
O8 0.067(9) 0.039(7) 0.055(7) 0.008(7) -0.038(6) -0.005(6) O
O9 0.039(7) 0.078(10) 0.040(8) -0.002(7) 0.002(6) 0.008(7) O
C1 0.079(17) 0.071(17) 0.031(11) -0.020(13) -0.034(11) -0.001(11) C
C2 0.064(16) 0.028(11) 0.112(18) 0.000(11) -0.002(16) 0.026(12) C
C3 0.086(17) 0.054(15) 0.040(12) 0.000(12) 0.025(12) 0.037(10) C
F1 0.186(14) 0.081(10) 0.087(9) 0.032(9) -0.037(10) 0.029(8) F
F2 0.146(14) 0.213(17) 0.078(9) 0.092(12) -0.037(11) -0.079(10) F
F3 0.151(14) 0.111(12) 0.077(9) -0.026(10) -0.079(9) 0.004(8) F
F4 0.087(10) 0.060(9) 0.146(14) -0.029(7) -0.014(9) 0.000(8) F
F5 0.233(17) 0.081(9) 0.063(8) -0.031(12) 0.030(12) -0.037(6) F
F6 0.138(12) 0.040(7) 0.133(11) 0.030(8) 0.018(10) 0.025(7) F
F7 0.162(13) 0.093(9) 0.098(9) -0.003(11) -0.008(11) 0.050(8) F
F8 0.137(13) 0.075(9) 0.118(10) -0.011(10) -0.027(12) -0.017(7) F
F9 0.078(9) 0.075(10) 0.189(15) 0.042(8) -0.011(9) 0.043(10) F
Li1 0.031(17) 0.016(13) 0.033(14) 0.006(13) 0.011(13) 0.007(10) Li

loop_
_atom_type_symbol
_atom_type_scat_dispersion_real
_atom_type_scat_dispersion_imag
_atom_type_scat_source
C 0.003 0.002 'International Tables Vol C Tables  4.2.6.8 and 6.1.1.4'
Li 0.000 0.000 'International Tables Vol C Tables  4.2.6.8 and 6.1.1.4'
O 0.011 0.006 'International Tables Vol C Tables  4.2.6.8 and 6.1.1.4'
F 0.017 0.010 'International Tables Vol C Tables  4.2.6.8 and 6.1.1.4'
S 0.125 0.123 'International Tables Vol C Tables  4.2.6.8 and 6.1.1.4'
Rb -0.939 2.968 'International Tables Vol C Tables  4.2.6.8 and 6.1.1.4'

loop_
_geom_angle_atom_site_label_1
_geom_angle_atom_site_label_2
_geom_angle_atom_site_label_3
_geom_angle_site_symmetry_1
_geom_angle_site_symmetry_3
_geom_angle
_geom_angle_publ_flag
O4 Rb1 O9 . 3_475 117.7(3) n
O4 Rb1 O9 . 1_655 122.3(3) n
O9 Rb1 O9 3_475 1_655 93.0(3) n
O4 Rb1 O6 . 1_455 83.1(3) n
O9 Rb1 O6 3_475 1_455 90.7(3) n
O9 Rb1 O6 1_655 1_455 148.0(3) n
O4 Rb1 O7 . 3_575 72.1(3) n
O9 Rb1 O7 3_475 3_575 67.7(3) n
O9 Rb1 O7 1_655 3_575 77.8(3) n
O6 Rb1 O7 1_455 3_575 132.3(3) n
O4 Rb1 O8 . . 141.7(3) n
O9 Rb1 O8 3_475 . 75.5(3) n
O9 Rb1 O8 1_655 . 90.3(3) n
O6 Rb1 O8 1_455 . 59.9(3) n
O7 Rb1 O8 3_575 . 140.4(3) n
O4 Rb1 O1 . . 80.0(3) n
O9 Rb1 O1 3_475 . 156.3(3) n
O9 Rb1 O1 1_655 . 89.5(3) n
O6 Rb1 O1 1_455 . 75.2(3) n
O7 Rb1 O1 3_575 . 135.7(3) n
O8 Rb1 O1 . . 80.9(3) n
O4 Rb1 O5 . 1_455 61.2(3) n
O9 Rb1 O5 3_475 1_455 71.6(3) n
O9 Rb1 O5 1_655 1_455 162.2(3) n
O6 Rb1 O5 1_455 1_455 44.6(3) n
O7 Rb1 O5 3_575 1_455 87.7(3) n
O8 Rb1 O5 . 1_455 94.3(3) n
O1 Rb1 O5 . 1_455 108.2(3) n
O4 Rb1 O8 . 1_655 88.4(3) n
O9 Rb1 O8 3_475 1_655 133.5(3) n
O9 Rb1 O8 1_655 1_655 41.9(3) n
O6 Rb1 O8 1_455 1_655 132.4(3) n
O7 Rb1 O8 3_575 1_655 87.8(3) n
O8 Rb1 O8 . 1_655 108.4(2) n
O1 Rb1 O8 . 1_655 57.2(2) n
O5 Rb1 O8 1_455 1_655 149.0(2) n
O4 Rb1 S2 . 1_455 73.5(2) n
O9 Rb1 S2 3_475 1_455 77.8(2) n
O9 Rb1 S2 1_655 1_455 164.2(2) n
O6 Rb1 S2 1_455 1_455 22.7(2) n
O7 Rb1 S2 3_575 1_455 109.6(2) n
O8 Rb1 S2 . 1_455 75.1(2) n
O1 Rb1 S2 . 1_455 93.9(2) n
O5 Rb1 S2 1_455 1_455 22.2(2) n
O8 Rb1 S2 1_655 1_455 148.7(2) n
O4 Rb1 Li1 . 1_455 107.5(4) n
O9 Rb1 Li1 3_475 1_455 96.6(4) n
O9 Rb1 Li1 1_655 1_455 116.4(4) n
O6 Rb1 Li1 1_455 1_455 31.6(4) n
O7 Rb1 Li1 3_575 1_455 160.1(4) n
O8 Rb1 Li1 . 1_455 34.5(4) n
O1 Rb1 Li1 . 1_455 61.5(4) n
O5 Rb1 Li1 1_455 1_455 75.4(4) n
O8 Rb1 Li1 1_655 1_455 112.1(4) n
S2 Rb1 Li1 1_455 1_455 53.1(4) n
O4 Rb1 Li1 . . 68.0(4) n
O9 Rb1 Li1 3_475 . 166.4(4) n
O9 Rb1 Li1 1_655 . 74.0(4) n
O6 Rb1 Li1 1_455 . 102.5(4) n
O7 Rb1 Li1 3_575 . 104.7(4) n
O8 Rb1 Li1 . . 108.1(4) n
O1 Rb1 Li1 . . 31.5(4) n
O5 Rb1 Li1 1_455 . 120.4(4) n
O8 Rb1 Li1 1_655 . 32.9(4) n
S2 Rb1 Li1 1_455 . 115.8(3) n
Li1 Rb1 Li1 1_455 . 93.1(5) n
O5 Rb2 O4 3_675 3_575 66.0(3) n
O5 Rb2 O2 3_675 2_554 70.5(3) n
O4 Rb2 O2 3_575 2_554 130.3(3) n
O5 Rb2 O3 3_675 2_454 134.8(3) n
O4 Rb2 O3 3_575 2_454 122.3(3) n
O2 Rb2 O3 2_554 2_454 75.3(3) n
O5 Rb2 O2 3_675 2_454 152.7(3) n
O4 Rb2 O2 3_575 2_454 92.3(3) n
O2 Rb2 O2 2_554 2_454 118.9(3) n
O3 Rb2 O2 2_454 2_454 43.7(3) n
O5 Rb2 O7 3_675 . 91.0(3) n
O4 Rb2 O7 3_575 . 69.8(3) n
O2 Rb2 O7 2_554 . 134.3(3) n
O3 Rb2 O7 2_454 . 134.3(3) n
O2 Rb2 O7 2_454 . 96.9(3) n
O5 Rb2 F1 3_675 1_655 72.3(3) n
O4 Rb2 F1 3_575 1_655 123.3(3) n
O2 Rb2 F1 2_554 1_655 60.1(3) n
O3 Rb2 F1 2_454 1_655 114.2(3) n
O2 Rb2 F1 2_454 1_655 135.0(3) n
O7 Rb2 F1 . 1_655 74.6(3) n
O5 Rb2 S1 3_675 2_454 152.5(2) n
O4 Rb2 S1 3_575 2_454 110.7(2) n
O2 Rb2 S1 2_554 2_454 97.1(2) n
O3 Rb2 S1 2_454 2_454 22.30(19) n
O2 Rb2 S1 2_454 2_454 22.02(19) n
O7 Rb2 S1 . 2_454 114.1(2) n
F1 Rb2 S1 1_655 2_454 123.7(2) n
O5 Rb2 S2 3_675 3_575 84.4(2) n
O4 Rb2 S2 3_575 3_575 18.4(2) n
O2 Rb2 S2 2_554 3_575 145.3(2) n
O3 Rb2 S2 2_454 3_575 110.0(2) n
O2 Rb2 S2 2_454 3_575 74.84(19) n
O7 Rb2 S2 . 3_575 67.2(2) n
F1 Rb2 S2 1_655 3_575 134.5(2) n
S1 Rb2 S2 2_454 3_575 94.60(10) n
O2 S1 O1 . . 115.7(7) n
O2 S1 O3 . . 114.4(7) n
O1 S1 O3 . . 114.4(6) n
O2 S1 C2 . 2_444 105.3(8) n
O1 S1 C2 . 2_444 101.8(8) n
O3 S1 C2 . 2_444 102.9(8) n
O2 S1 Rb2 . 2_444 60.2(5) n
O1 S1 Rb2 . 2_444 156.3(4) n
O3 S1 Rb2 . 2_444 56.7(4) n
C2 S1 Rb2 2_444 2_444 101.7(7) n
O5 S2 O6 . . 115.0(7) n
O5 S2 O4 . . 117.3(7) n
O6 S2 O4 . . 115.7(7) n
O5 S2 C3 . . 106.9(8) n
O6 S2 C3 . . 97.8(7) n
O4 S2 C3 . . 100.4(8) n
O5 S2 Rb1 . 1_655 62.6(5) n
O6 S2 Rb1 . 1_655 53.8(4) n
O4 S2 Rb1 . 1_655 134.3(5) n
C3 S2 Rb1 . 1_655 124.1(7) n
O5 S2 Rb1 . . 118.2(5) n
O6 S2 Rb1 . . 78.8(4) n
C3 S2 Rb1 . . 131.7(7) n
Rb1 S2 Rb1 1_655 . 92.80(10) n
O5 S2 Rb2 . 3_575 78.8(5) n
O6 S2 Rb2 . 3_575 146.3(5) n
C3 S2 Rb2 . 3_575 107.6(6) n
Rb1 S2 Rb2 1_655 3_575 121.43(12) n
Rb1 S2 Rb2 . 3_575 67.76(8) n
O9 S3 O7 . . 116.2(7) n
O9 S3 O8 . . 113.6(7) n
O7 S3 O8 . . 116.5(7) n
O9 S3 C1 . . 107.0(9) n
O7 S3 C1 . . 99.4(9) n
O8 S3 C1 . . 101.1(8) n
O9 S3 Rb1 . 1_455 45.9(5) n
O7 S3 Rb1 . 1_455 150.4(5) n
O8 S3 Rb1 . 1_455 68.5(4) n
C1 S3 Rb1 . 1_455 108.3(7) n
O9 S3 Rb1 . . 114.2(5) n
O7 S3 Rb1 . . 79.7(5) n
C1 S3 Rb1 . . 134.3(7) n
Rb1 S3 Rb1 1_455 . 87.85(8) n
S1 O1 Li1 . . 137.9(9) n
S1 O1 Rb1 . . 129.7(6) n
Li1 O1 Rb1 . . 91.8(7) n
S1 O2 Rb2 . 2_544 142.5(6) n
S1 O2 Rb2 . 2_444 97.8(5) n
Rb2 O2 Rb2 2_544 2_444 118.9(3) n
S1 O3 Li1 . 1_455 141.0(10) n
S1 O3 Rb2 . 2_444 101.0(5) n
Li1 O3 Rb2 1_455 2_444 117.8(8) n
S2 O4 Rb2 . 3_575 122.6(7) n
S2 O4 Rb1 . . 115.1(7) n
Rb2 O4 Rb1 3_575 . 94.3(3) n
S2 O5 Rb2 . 3_675 168.9(7) n
S2 O5 Rb1 . 1_655 95.1(5) n
Rb2 O5 Rb1 3_675 1_655 88.0(3) n
S2 O6 Li1 . . 151.4(11) n
S2 O6 Rb1 . 1_655 103.5(5) n
Li1 O6 Rb1 . 1_655 92.9(8) n
S3 O7 Rb1 . 3_575 125.3(7) n
S3 O7 Rb2 . . 142.3(7) n
Rb1 O7 Rb2 3_575 . 86.2(3) n
S3 O8 Li1 . 1_455 155.1(10) n
S3 O8 Rb1 . . 115.7(5) n
Li1 O8 Rb1 1_455 . 88.9(8) n
S3 O8 Rb1 . 1_455 89.0(5) n
Li1 O8 Rb1 1_455 1_455 78.5(8) n
Rb1 O8 Rb1 . 1_455 108.4(3) n
S3 O9 Rb1 . 3_475 157.6(7) n
S3 O9 Rb1 . 1_455 114.5(6) n
Rb1 O9 Rb1 3_475 1_455 87.0(3) n
F2 C1 F3 . . 112.5(18) n
F2 C1 F1 . . 111.3(16) n
F3 C1 F1 . . 104.8(18) n
F2 C1 S3 . . 113.4(16) n
F3 C1 S3 . . 105.3(12) n
F1 C1 S3 . . 109.0(13) n
F5 C2 F4 . . 112.4(19) n
F5 C2 F6 . . 110.9(18) n
F4 C2 F6 . . 108.7(16) n
F5 C2 S1 . 2_454 112.2(13) n
F4 C2 S1 . 2_454 106.5(13) n
F6 C2 S1 . 2_454 105.9(14) n
F8 C3 F7 . . 112.3(18) n
F8 C3 F9 . . 115.1(17) n
F7 C3 F9 . . 106.2(16) n
F8 C3 S2 . . 113.0(14) n
F7 C3 S2 . . 104.1(12) n
F9 C3 S2 . . 105.2(13) n
C1 F1 Rb2 . 1_455 147.7(12) n
O3 Li1 O6 1_655 . 113.2(13) y
O3 Li1 O1 1_655 . 119.7(12) y
O6 Li1 O1 . . 110.6(12) y
O3 Li1 O8 1_655 1_655 105.8(12) y
O6 Li1 O8 . 1_655 99.0(10) y
O1 Li1 O8 . 1_655 106.1(11) y
O3 Li1 Rb1 1_655 1_655 90.2(9) n
O6 Li1 Rb1 . 1_655 55.5(7) n
O1 Li1 Rb1 . 1_655 149.7(10) n
O8 Li1 Rb1 1_655 1_655 56.7(6) n
O3 Li1 Rb1 1_655 . 170.2(10) n
O6 Li1 Rb1 . . 76.1(8) n
O1 Li1 Rb1 . . 56.7(7) n
O8 Li1 Rb1 1_655 . 68.6(7) n
Rb1 Li1 Rb1 1_655 . 93.1(5) n

loop_
_geom_bond_atom_site_label_1
_geom_bond_atom_site_label_2
_geom_bond_site_symmetry_2
_geom_bond_distance
_geom_bond_publ_flag
Rb1 O4 . 2.904(12) y
Rb1 O9 3_475 2.944(11) y
Rb1 O9 1_655 2.998(11) y
Rb1 O6 1_455 3.004(10) y
Rb1 O7 3_575 3.014(12) y
Rb1 O8 . 3.043(10) y
Rb1 O1 . 3.108(10) y
Rb1 O5 1_455 3.228(11) y
Rb1 S2 1_455 3.620(5) n
Rb1 Li1 1_455 3.64(2) n
Rb1 Li1 . 3.72(2) n
Rb2 O5 3_675 2.870(11) y
Rb2 O4 3_575 2.883(13) y
Rb2 O2 2_554 3.011(11) y
Rb2 O3 2_454 3.100(11) y
Rb2 O2 2_454 3.188(11) y
Rb2 O7 . 3.193(13) y
Rb2 F1 1_655 3.221(12) y
Rb2 S1 2_454 3.641(4) n
Rb2 S2 3_575 3.859(5) n
Rb2 Rb1 3_575 4.244(2) n
S1 O2 . 1.378(10) n
S1 O1 . 1.390(11) n
S1 O3 . 1.407(11) n
S1 C2 2_444 1.870(18) n
S1 Rb2 2_444 3.641(4) n
S2 O5 . 1.376(12) n
S2 O6 . 1.439(11) n
S2 O4 . 1.445(12) n
S2 C3 . 1.88(2) n
S2 Rb1 1_655 3.620(5) n
S2 Rb2 3_575 3.859(5) n
S3 O9 . 1.400(12) n
S3 O7 . 1.425(13) n
S3 O8 . 1.456(10) n
S3 C1 . 1.885(18) n
S3 Rb1 1_455 3.798(4) n
S3 Rb1 3_575 4.009(4) n
C1 F2 . 1.27(3) n
C1 F3 . 1.29(3) n
C1 F1 . 1.33(2) n
C2 F5 . 1.24(2) n
C2 F4 . 1.29(2) n
C2 F6 . 1.32(2) n
C3 F8 . 1.21(2) n
C3 F7 . 1.30(2) n
C3 F9 . 1.31(2) n
Li1 O3 1_655 1.89(3) y
Li1 O6 . 1.91(2) y
Li1 O1 . 1.94(3) y
Li1 O8 1_655 2.06(2) y
Li1 Rb1 1_655 3.64(2) n
